data_9009967
loop_
_publ_author_name
'Nguyen, N.'
'Choisnet, J.'
'Raveau, B.'

_publ_section_title
;
 Silicates synthetiques a structure milarite
;
_journal_name_full 'Journal of Solid State Chemistry'
_journal_page_first 1
_journal_page_last 9
_journal_paper_doi 10.1016/0022-4596(80)90395-3
_journal_volume 34
_journal_year 1980
_chemical_compound_source Synthetic
_chemical_formula_structural K2Mg3Zn2Si12O30
_chemical_formula_sum 'K2 Mg3 O30 Si12 Zn2'
_space_group_IT_number 192
_symmetry_space_group_name_Hall '-P 6 2c'
_symmetry_space_group_name_H-M 'P 6/m c c'
_cell_angle_alpha 90
_cell_angle_beta 90
_cell_angle_gamma 120
_cell_formula_units_Z 2
_cell_length_a 10.199
_cell_length_b 10.199
_cell_length_c 14.145
_cell_volume 1274.233
_database_code_amcsd 0013389
_exptl_crystal_density_diffrn 2.864
_cod_original_formula_sum 'K2 Mg3 Zn2 Si12 O30'
_cod_database_code 9009967
_amcsd_formula_title K2Mg3Zn2Si12O30

loop_
_space_group_symop_operation_xyz
x,y,z
-x,-x+y,1/2+z
x,x-y,1/2-z
-x+y,-x,-z
x-y,x,z
-y,-x,1/2+z
y,x,1/2-z
y,-x+y,-z
-y,x-y,z
x-y,-y,1/2+z
-x+y,y,1/2-z
x,y,-z
-x,-y,z
x,x-y,1/2+z
-x,-x+y,1/2-z
x-y,x,-z
-x+y,-x,z
y,x,1/2+z
-y,-x,1/2-z
-y,x-y,-z
y,-x+y,z
-x+y,y,1/2+z
x-y,-y,1/2-z
-x,-y,-z

loop_
_atom_site_label
_atom_site_fract_x
_atom_site_fract_y
_atom_site_fract_z
_atom_site_occupancy
_atom_site_U_iso_or_equiv
_atom_site_type_symbol
_atom_site_attached_hydrogens
KA1 0.00000 0.00000 0.25000 1.00000 0.01140 K 0
KA2 0.33333 0.66667 0.00000 0.50000 0.01646 K 0
MgM1 0.33333 0.66667 0.25000 1.00000 0.02533 Mg 0
MgM2 0.50000 0.00000 0.25000 0.33330 0.01013 Mg 0
ZnM2 0.50000 0.00000 0.25000 0.66670 0.01013 Zn 0
Si 0.76700 0.11400 0.11200 1.00000 0.01646 Si 0
O1 0.73300 0.11400 0.00000 1.00000 0.02153 O 0
O2 0.94500 0.21800 0.13600 1.00000 0.00507 O 0
O3 0.65100 0.15800 0.17200 1.00000 0.00127 O 0

loop_
_cod_changelog_entry_id
_cod_changelog_entry_author
_cod_changelog_entry_date
_cod_changelog_entry_text
1
;cod-tools version 3.8.0
Id: cif_guess_AMCSD_atom_types 9581 2023-05-17 12:35:41Z saulius
;
2023-05-23T09:17:34+03:00
;Derived atom types and hydrogen counts
from atom names that follow the AMCSD naming convention
(Wat == water, O-H == hydroxyl).
;

loop_
_cod_related_entry_id
_cod_related_entry_database
_cod_related_entry_code
1 AMCSD 0013389
